data_4519436
loop_
_publ_author_name
'Khaoula Chair'
'Cesar Augusto Luna Caceres'
'Sanil Rajak'
'Olivier Schott'
'Gustavo E. Ram\'irez-Caballero'
'Thierry Maris'
'Garry S. Hanan'
'Adam Duong'

_publ_section_title
;
 Photocatalytic Carbon Dioxide Reduction and Density Functional Theory
 Investigation of 2,6-(Pyridin-2-yl)-1,3,5-triazine-2,4-diamine and Its
 Cobalt and Nickel Complexes
;
_journal_name_full 'ACS Applied Energy Materials'
_journal_page_first 11077
_journal_page_last 11090
_journal_paper_doi 10.1021/acsaem.2c01702
_journal_volume 5
_journal_year 2022
_chemical_formula_moiety 'C22 H22 N22 Ni, 2(Cl O4)'
_chemical_formula_sum 'C22 H22 Cl2 N22 Ni O8'
_chemical_formula_weight 852.22
_space_group_crystal_system monoclinic
_space_group_IT_number 15
_space_group_name_Hall '-C 2yc'
_space_group_name_H-M_alt 'C 1 2/c 1'
_atom_sites_solution_hydrogens geom
_atom_sites_solution_primary dual
_audit_creation_date 2017-10-02
_audit_creation_method
;
Olex2 1.2
(compiled 2017.08.10 svn.r3458 for OlexSys, GUI svn.r5381)
;
_cell_angle_alpha 90
_cell_angle_beta 98.829(1)
_cell_angle_gamma 90
_cell_formula_units_Z 4
_cell_length_a 18.6780(8)
_cell_length_b 10.7344(4)
_cell_length_c 16.0745(7)
_cell_measurement_reflns_used 4929
_cell_measurement_temperature 150
_cell_measurement_theta_max 60.678
_cell_measurement_theta_min 4.638
_cell_volume 3184.7(2)
_computing_cell_refinement
;       
SAINT (2013) V8.38A; Integration Software for Single Crystal Data. 
Bruker AXS Inc., Madison, WI 53719-1173.'
;
_computing_data_collection
;
APEX 2 (2013) Bruker AXS Inc., Madison, WI 53719-1173.
;
_computing_data_reduction
;       
SAINT (2013) V8.38A; Integration Software for Single Crystal Data. 
Bruker AXS Inc., Madison, WI 53719-1173.'
;
_computing_molecular_graphics 'Olex2 (Dolomanov et al., 2009)'
_computing_publication_material 'Olex2 (Dolomanov et al., 2009)'
_computing_structure_refinement 'XL (Sheldrick, 2008)'
_computing_structure_solution 'ShelXT (Sheldrick, 2015)'
_diffrn_ambient_temperature 150
_diffrn_detector 'CMOS Area detector'
_diffrn_detector_area_resol_mean 10.24
_diffrn_detector_type 'Bruker Photon 100 CMOS Detector'
_diffrn_measured_fraction_theta_full 0.999
_diffrn_measured_fraction_theta_max 0.998
_diffrn_measurement_device 'k-geometry diffractometer'
_diffrn_measurement_device_type 'Bruker Venture Metaljet'
_diffrn_measurement_method '\w and \f scans'
_diffrn_radiation_collimation 'Focusing mirrors'
_diffrn_radiation_monochromator 'Helios MX Mirror Optics'
_diffrn_radiation_probe x-ray
_diffrn_radiation_type GaK\a
_diffrn_radiation_wavelength 1.34139
_diffrn_reflns_av_R_equivalents 0.0546
_diffrn_reflns_av_unetI/netI 0.0257
_diffrn_reflns_Laue_measured_fraction_full 0.999
_diffrn_reflns_Laue_measured_fraction_max 0.998
_diffrn_reflns_limit_h_max 23
_diffrn_reflns_limit_h_min -24
_diffrn_reflns_limit_k_max 13
_diffrn_reflns_limit_k_min 0
_diffrn_reflns_limit_l_max 20
_diffrn_reflns_limit_l_min 0
_diffrn_reflns_number 3669
_diffrn_reflns_point_group_measured_fraction_full 0.999
_diffrn_reflns_point_group_measured_fraction_max 0.998
_diffrn_reflns_theta_full 53.594
_diffrn_reflns_theta_max 60.666
_diffrn_reflns_theta_min 4.145
_diffrn_source 'Metal Jet'
_diffrn_source_target Ga
_diffrn_source_type 'Gallium Liquid Metal Jet Source'
_exptl_absorpt_coefficient_mu 4.852
_exptl_absorpt_correction_T_max 0.121
_exptl_absorpt_correction_T_min 0.031
_exptl_absorpt_correction_type multi-scan
_exptl_absorpt_process_details
;
 TWINABS-2012/1 (Bruker,2012) was used for absorption correction.
 
For component 1:
 wR2(int) was 0.1216 before and 0.0482 after correction.
 The Ratio of minimum to maximum transmission not present.
 The \l/2 correction factor is Not present
 
For component 2:
 wR2(int) was 0.1851 before and 0.0692 after correction.
 The Ratio of minimum to maximum transmission is 0.26.
 The \l/2 correction factor is Not present

Final HKLF 4 output contains 39508 reflections, Rint = 0.0550
 (35345 with I > 3sig(I), Rint = 0.0546)
;
_exptl_crystal_colour 'clear light blue'
_exptl_crystal_colour_lustre clear
_exptl_crystal_colour_modifier light
_exptl_crystal_colour_primary blue
_exptl_crystal_density_diffrn 1.777
_exptl_crystal_description block
_exptl_crystal_F_000 1736
_exptl_crystal_recrystallization_method 'crystallized from Et2O'
_exptl_crystal_size_max 0.13
_exptl_crystal_size_mid 0.12
_exptl_crystal_size_min 0.07
_refine_diff_density_max 1.074
_refine_diff_density_min -0.610
_refine_diff_density_rms 0.202
_refine_ls_extinction_coef 0.0065(4)
_refine_ls_extinction_expression Fc^*^=kFc[1+0.001xFc^2^\l^3^/sin(2\q)]^-1/4^
_refine_ls_extinction_method 'SHELXL-2017/1 (Sheldrick 2017)'
_refine_ls_goodness_of_fit_ref 1.105
_refine_ls_hydrogen_treatment constr
_refine_ls_matrix_type full
_refine_ls_number_parameters 251
_refine_ls_number_reflns 3669
_refine_ls_number_restraints 0
_refine_ls_restrained_S_all 1.105
_refine_ls_R_factor_all 0.0488
_refine_ls_R_factor_gt 0.0487
_refine_ls_shift/su_max 0.000
_refine_ls_shift/su_mean 0.000
_refine_ls_structure_factor_coef Fsqd
_refine_ls_weighting_details 'w=1/[\s^2^(Fo^2^)+(0.0953P)^2^+1.1928P] where P=(Fo^2^+2Fc^2^)/3'
_refine_ls_weighting_scheme calc
_refine_ls_wR_factor_gt 0.1266
_refine_ls_wR_factor_ref 0.1268
_reflns_Friedel_coverage 0.000
_reflns_Friedel_fraction_full .
_reflns_Friedel_fraction_max .
_reflns_number_gt 3638
_reflns_number_total 3669
_reflns_threshold_expression 'I > 2\s(I)'
_cod_data_source_file 3-ada138.cif
_cod_data_source_block ada138
_cod_depositor_comments
;
The following automatic conversions were performed:

data item '_diffrn_radiation_probe' value 'X-ray' was changed to
'x-ray' in accordance with the built-in table derived from the CIF
Core dictionary named 'cif_core.dic' version 2.4.5 last updated on
2014-11-21.

Automatic conversion script
Id: cif_fix_values 8738 2021-04-28 16:35:53Z antanas 
;
_cod_database_code 4519436

loop_
_space_group_symop_id
_space_group_symop_operation_xyz
1 'x, y, z'
2 '-x, y, -z+1/2'
3 'x+1/2, y+1/2, z'
4 '-x+1/2, y+1/2, -z+1/2'
5 '-x, -y, -z'
6 'x, -y, z-1/2'
7 '-x+1/2, -y+1/2, -z'
8 'x+1/2, -y+1/2, z-1/2'

loop_
_atom_site_label
_atom_site_type_symbol
_atom_site_fract_x
_atom_site_fract_y
_atom_site_fract_z
_atom_site_U_iso_or_equiv
_atom_site_adp_type
_atom_site_occupancy
_atom_site_site_symmetry_order
_atom_site_calc_flag
_atom_site_refinement_flags_posn
_atom_site_refinement_flags_adp
_atom_site_refinement_flags_occupancy
_atom_site_disorder_assembly
_atom_site_disorder_group
Ni1 Ni 0.500000 0.36104(4) 0.250000 0.02747(16) Uani 1 2 d S T P . .
Cl1 Cl 0.28481(3) 0.57499(5) 0.46713(3) 0.03557(17) Uani 1 1 d . . . . .
O2 O 0.34551(10) 0.62899(16) 0.52267(11) 0.0407(4) Uani 1 1 d . . . . .
O3 O 0.22315(9) 0.56342(18) 0.51098(11) 0.0433(4) Uani 1 1 d . . . . .
N1 N 0.60698(10) 0.36141(14) 0.24156(12) 0.0285(4) Uani 1 1 d . . . . .
N2 N 0.51183(10) 0.20858(16) 0.16231(11) 0.0301(4) Uani 1 1 d . . . . .
N9 N 0.65065(11) 0.63081(17) 0.36785(12) 0.0324(4) Uani 1 1 d . . . . .
N7 N 0.54403(10) 0.50531(17) 0.33881(11) 0.0301(4) Uani 1 1 d . . . . .
O1 O 0.30512(11) 0.45269(18) 0.44197(12) 0.0474(4) Uani 1 1 d . . . . .
O4 O 0.26710(12) 0.6526(2) 0.39427(13) 0.0518(5) Uani 1 1 d . . . . .
N8 N 0.54658(11) 0.68054(18) 0.43145(13) 0.0360(4) Uani 1 1 d . . . . .
N5 N 0.39399(11) 0.14192(19) 0.12642(15) 0.0404(5) Uani 1 1 d . . . . .
H5A H 0.361724 0.085051 0.107165 0.048 Uiso 1 1 calc R . . . .
H5B H 0.379748 0.214575 0.143265 0.048 Uiso 1 1 calc R . . . .
N11 N 0.64881(12) 0.80380(19) 0.45128(13) 0.0407(4) Uani 1 1 d . . . . .
H11A H 0.627428 0.853250 0.483583 0.049 Uiso 1 1 calc R . . . .
H11B H 0.693055 0.820418 0.442067 0.049 Uiso 1 1 calc R . . . .
N4 N 0.60714(10) 0.07625(17) 0.12958(12) 0.0331(4) Uani 1 1 d . . . . .
N6 N 0.57723(12) -0.12221(19) 0.08263(15) 0.0410(5) Uani 1 1 d . . . . .
H6A H 0.545402 -0.181351 0.066853 0.049 Uiso 1 1 calc R . . . .
H6B H 0.623707 -0.136388 0.083212 0.049 Uiso 1 1 calc R . . . .
N3 N 0.48365(11) 0.00601(18) 0.10372(13) 0.0379(4) Uani 1 1 d . . . . .
N10 N 0.44786(11) 0.55292(19) 0.40737(13) 0.0387(4) Uani 1 1 d . . . . .
H10A H 0.427039 0.599636 0.441765 0.046 Uiso 1 1 calc R . . . .
H10B H 0.424844 0.487943 0.382880 0.046 Uiso 1 1 calc R . . . .
C5 C 0.65105(11) 0.44599(19) 0.28431(12) 0.0297(4) Uani 1 1 d . . . . .
C9 C 0.61306(11) 0.53493(19) 0.33325(13) 0.0299(4) Uani 1 1 d . . . . .
C2 C 0.70899(12) 0.26555(19) 0.19438(13) 0.0316(4) Uani 1 1 d . . . . .
H2 H 0.727908 0.203372 0.161744 0.038 Uiso 1 1 calc R . . . .
C1 C 0.63532(11) 0.27224(19) 0.19799(12) 0.0291(4) Uani 1 1 d . . . . .
C10 C 0.51419(12) 0.5805(2) 0.39240(13) 0.0322(4) Uani 1 1 d . . . . .
C4 C 0.72559(11) 0.4438(2) 0.28571(13) 0.0315(4) Uani 1 1 d . . . . .
H4 H 0.756056 0.503483 0.317252 0.038 Uiso 1 1 calc R . . . .
C11 C 0.61405(12) 0.7034(2) 0.41620(14) 0.0341(4) Uani 1 1 d . . . . .
C3 C 0.75421(13) 0.3523(2) 0.23985(15) 0.0330(4) Uani 1 1 d . . . . .
H3 H 0.804981 0.348895 0.239487 0.040 Uiso 1 1 calc R . . . .
C7 C 0.46442(12) 0.1180(2) 0.13007(14) 0.0334(4) Uani 1 1 d . . . . .
C6 C 0.58150(11) 0.1792(2) 0.15928(12) 0.0294(4) Uani 1 1 d . . . . .
C8 C 0.55506(13) -0.0113(2) 0.10561(14) 0.0353(4) Uani 1 1 d . . . . .

loop_
_atom_site_aniso_label
_atom_site_aniso_U_11
_atom_site_aniso_U_22
_atom_site_aniso_U_33
_atom_site_aniso_U_23
_atom_site_aniso_U_13
_atom_site_aniso_U_12
Ni1 0.0239(2) 0.0279(2) 0.0308(2) 0.000 0.00491(16) 0.000
Cl1 0.0295(3) 0.0413(3) 0.0356(3) -0.00086(18) 0.00377(19) 0.00054(19)
O2 0.0346(9) 0.0464(10) 0.0406(8) -0.0079(6) 0.0041(7) -0.0029(7)
O3 0.0330(8) 0.0530(10) 0.0447(9) 0.0049(7) 0.0084(7) 0.0013(7)
N1 0.0262(8) 0.0284(8) 0.0316(8) -0.0006(6) 0.0064(6) -0.0007(6)
N2 0.0277(8) 0.0298(8) 0.0330(8) -0.0011(6) 0.0055(6) 0.0006(7)
N9 0.0299(9) 0.0305(9) 0.0374(9) -0.0025(6) 0.0073(7) -0.0020(7)
N7 0.0286(8) 0.0295(8) 0.0325(8) -0.0024(6) 0.0055(6) 0.0001(7)
O1 0.0470(10) 0.0460(10) 0.0491(9) -0.0110(7) 0.0073(8) -0.0004(8)
O4 0.0438(10) 0.0654(13) 0.0457(10) 0.0151(8) 0.0056(8) 0.0039(9)
N8 0.0354(10) 0.0309(9) 0.0437(9) -0.0053(7) 0.0126(8) -0.0006(7)
N5 0.0279(10) 0.0426(11) 0.0495(11) -0.0119(8) 0.0021(8) -0.0014(7)
N11 0.0393(10) 0.0339(10) 0.0518(11) -0.0111(8) 0.0161(8) -0.0056(8)
N4 0.0303(9) 0.0309(9) 0.0385(9) -0.0047(7) 0.0067(7) -0.0007(7)
N6 0.0355(10) 0.0311(9) 0.0565(12) -0.0096(8) 0.0076(9) -0.0007(8)
N3 0.0330(9) 0.0337(9) 0.0469(10) -0.0080(8) 0.0055(8) -0.0033(8)
N10 0.0328(9) 0.0384(10) 0.0476(10) -0.0083(8) 0.0146(8) -0.0036(8)
C5 0.0287(9) 0.0289(9) 0.0321(9) -0.0005(7) 0.0059(7) 0.0001(7)
C9 0.0289(9) 0.0291(9) 0.0319(9) -0.0004(7) 0.0052(7) 0.0000(7)
C2 0.0291(10) 0.0305(9) 0.0363(10) -0.0003(7) 0.0085(8) 0.0009(8)
C1 0.0281(9) 0.0279(9) 0.0318(9) 0.0002(7) 0.0063(7) 0.0007(7)
C10 0.0298(10) 0.0315(9) 0.0363(10) 0.0016(7) 0.0085(8) 0.0023(8)
C4 0.0262(9) 0.0317(10) 0.0366(9) -0.0022(7) 0.0054(7) -0.0022(7)
C11 0.0350(11) 0.0305(10) 0.0375(10) -0.0020(8) 0.0080(8) -0.0019(8)
C3 0.0270(10) 0.0346(11) 0.0380(10) 0.0009(7) 0.0064(8) 0.0004(8)
C7 0.0304(10) 0.0351(10) 0.0346(10) -0.0031(8) 0.0044(8) -0.0015(8)
C6 0.0285(9) 0.0303(9) 0.0299(8) -0.0002(7) 0.0058(7) -0.0003(8)
C8 0.0352(10) 0.0314(10) 0.0391(10) -0.0029(8) 0.0056(8) -0.0023(8)

loop_
_atom_type_symbol
_atom_type_description
_atom_type_scat_dispersion_real
_atom_type_scat_dispersion_imag
_atom_type_scat_source
C C 0.0140 0.0070 'International Tables Vol C Tables 4.2.6.8 and 6.1.1.4'
H H 0.0000 0.0000 'International Tables Vol C Tables 4.2.6.8 and 6.1.1.4'
Cl Cl 0.3280 0.5430 'International Tables Vol C Tables 4.2.6.8 and 6.1.1.4'
N N 0.0250 0.0140 'International Tables Vol C Tables 4.2.6.8 and 6.1.1.4'
Ni Ni -1.3350 3.2900 'International Tables Vol C Tables 4.2.6.8 and 6.1.1.4'
O O 0.0390 0.0250 'International Tables Vol C Tables 4.2.6.8 and 6.1.1.4'

loop_
_geom_angle_atom_site_label_1
_geom_angle_atom_site_label_2
_geom_angle_atom_site_label_3
_geom_angle
_geom_angle_site_symmetry_1
_geom_angle_site_symmetry_3
N1 Ni1 N1 179.77(9) 2_655 .
N1 Ni1 N2 104.04(7) 2_655 .
N1 Ni1 N2 76.13(7) 2_655 2_655
N1 Ni1 N2 104.04(7) . 2_655
N1 Ni1 N2 76.14(7) . .
N1 Ni1 N7 76.43(7) 2_655 2_655
N1 Ni1 N7 103.41(7) . 2_655
N1 Ni1 N7 103.41(7) 2_655 .
N1 Ni1 N7 76.43(7) . .
N2 Ni1 N2 83.47(9) . 2_655
N7 Ni1 N2 100.04(6) . 2_655
N7 Ni1 N2 152.36(7) 2_655 2_655
N7 Ni1 N2 152.36(7) . .
N7 Ni1 N2 100.04(6) 2_655 .
N7 Ni1 N7 89.46(9) 2_655 .
O3 Cl1 O2 109.87(11) . .
O1 Cl1 O2 108.78(11) . .
O1 Cl1 O3 108.81(12) . .
O4 Cl1 O2 109.32(12) . .
O4 Cl1 O3 110.31(12) . .
O4 Cl1 O1 109.73(13) . .
C5 N1 Ni1 120.10(14) . .
C5 N1 C1 119.33(19) . .
C1 N1 Ni1 120.42(14) . .
C7 N2 Ni1 130.77(15) . .
C6 N2 Ni1 113.02(14) . .
C6 N2 C7 113.23(18) . .
C9 N9 C11 114.02(19) . .
C9 N7 Ni1 113.19(13) . .
C9 N7 C10 113.08(18) . .
C10 N7 Ni1 133.31(15) . .
C10 N8 C11 115.46(19) . .
H5A N5 H5B 120.0 . .
C7 N5 H5A 120.0 . .
C7 N5 H5B 120.0 . .
H11A N11 H11B 120.0 . .
C11 N11 H11A 120.0 . .
C11 N11 H11B 120.0 . .
C6 N4 C8 113.31(19) . .
H6A N6 H6B 120.0 . .
C8 N6 H6A 120.0 . .
C8 N6 H6B 120.0 . .
C7 N3 C8 115.47(19) . .
H10A N10 H10B 120.0 . .
C10 N10 H10A 120.0 . .
C10 N10 H10B 120.0 . .
N1 C5 C9 113.64(18) . .
N1 C5 C4 122.10(19) . .
C4 C5 C9 124.15(19) . .
N9 C9 N7 127.6(2) . .
N9 C9 C5 117.26(19) . .
N7 C9 C5 115.11(18) . .
C1 C2 H2 121.0 . .
C3 C2 H2 121.0 . .
C3 C2 C1 118.1(2) . .
N1 C1 C2 122.12(19) . .
N1 C1 C6 113.75(18) . .
C2 C1 C6 124.03(18) . .
N8 C10 N7 124.9(2) . .
N10 C10 N7 117.7(2) . .
N10 C10 N8 117.36(19) . .
C5 C4 H4 120.9 . .
C3 C4 C5 118.1(2) . .
C3 C4 H4 120.9 . .
N8 C11 N9 124.7(2) . .
N11 C11 N9 116.7(2) . .
N11 C11 N8 118.6(2) . .
C2 C3 H3 119.9 . .
C4 C3 C2 120.2(2) . .
C4 C3 H3 119.9 . .
N5 C7 N2 117.3(2) . .
N5 C7 N3 118.0(2) . .
N3 C7 N2 124.7(2) . .
N2 C6 C1 115.05(18) . .
N4 C6 N2 127.9(2) . .
N4 C6 C1 117.02(18) . .
N6 C8 N4 117.1(2) . .
N6 C8 N3 117.9(2) . .
N3 C8 N4 125.0(2) . .

loop_
_geom_bond_atom_site_label_1
_geom_bond_atom_site_label_2
_geom_bond_distance
_geom_bond_site_symmetry_2
Ni1 N1 2.0234(19) 2_655
Ni1 N1 2.0234(19) .
Ni1 N2 2.1931(17) 2_655
Ni1 N2 2.1931(17) .
Ni1 N7 2.1800(17) 2_655
Ni1 N7 2.1801(17) .
Cl1 O2 1.4519(18) .
Cl1 O3 1.4449(18) .
Cl1 O1 1.4416(19) .
Cl1 O4 1.434(2) .
N1 C5 1.342(3) .
N1 C1 1.342(3) .
N2 C7 1.363(3) .
N2 C6 1.347(3) .
N9 C9 1.320(3) .
N9 C11 1.357(3) .
N7 C9 1.344(3) .
N7 C10 1.361(3) .
N8 C10 1.340(3) .
N8 C11 1.343(3) .
N5 H5A 0.8800 .
N5 H5B 0.8800 .
N5 C7 1.333(3) .
N11 H11A 0.8800 .
N11 H11B 0.8800 .
N11 C11 1.337(3) .
N4 C6 1.323(3) .
N4 C8 1.365(3) .
N6 H6A 0.8800 .
N6 H6B 0.8800 .
N6 C8 1.331(3) .
N3 C7 1.342(3) .
N3 C8 1.343(3) .
N10 H10A 0.8800 .
N10 H10B 0.8800 .
N10 C10 1.331(3) .
C5 C9 1.485(3) .
C5 C4 1.389(3) .
C2 H2 0.9500 .
C2 C1 1.388(3) .
C2 C3 1.388(3) .
C1 C6 1.484(3) .
C4 H4 0.9500 .
C4 C3 1.384(3) .
C3 H3 0.9500 .

loop_
_geom_hbond_atom_site_label_D
_geom_hbond_atom_site_label_H
_geom_hbond_atom_site_label_A
_geom_hbond_distance_DH
_geom_hbond_distance_HA
_geom_hbond_distance_DA
_geom_hbond_angle_DHA
_geom_hbond_site_symmetry_A
_geom_hbond_publ_flag
N5 H5A O3 0.88 2.29 2.982(3) 135.3 4_545 yes
N5 H5A O4 0.88 2.51 2.978(3) 114.0 4_545 yes
N5 H5B O2 0.88 2.57 3.031(3) 113.5 6_565 yes
N5 H5B N1 0.88 2.42 3.173(3) 144.5 2_655 yes
N11 H11A N4 0.88 2.55 3.341(3) 150.2 6_566 yes
N11 H11B O1 0.88 2.53 3.352(3) 155.9 3 yes
N6 H6A N8 0.88 2.27 3.118(3) 161.0 2_645 yes
N6 H6B O3 0.88 2.46 3.181(3) 138.9 8 yes
N10 H10A O2 0.88 2.17 2.974(3) 151.3 . yes
N10 H10B N1 0.88 2.42 3.202(3) 149.0 2_655 yes
N10 H10B O1 0.88 2.59 3.005(3) 110.0 . yes

loop_
_geom_torsion_atom_site_label_1
_geom_torsion_atom_site_label_2
_geom_torsion_atom_site_label_3
_geom_torsion_atom_site_label_4
_geom_torsion
_geom_torsion_site_symmetry_1
_geom_torsion_site_symmetry_2
_geom_torsion_site_symmetry_3
_geom_torsion_site_symmetry_4
Ni1 N1 C5 C9 -1.5(2) . . . .
Ni1 N1 C5 C4 174.86(16) . . . .
Ni1 N1 C1 C2 -176.56(16) . . . .
Ni1 N1 C1 C6 0.0(2) . . . .
Ni1 N2 C7 N5 24.7(3) . . . .
Ni1 N2 C7 N3 -153.66(18) . . . .
Ni1 N2 C6 N4 162.64(18) . . . .
Ni1 N2 C6 C1 -14.2(2) . . . .
Ni1 N7 C9 N9 168.07(18) . . . .
Ni1 N7 C9 C5 -13.9(2) . . . .
Ni1 N7 C10 N8 -166.85(17) . . . .
Ni1 N7 C10 N10 13.2(3) . . . .
N1 C5 C9 N9 -171.18(18) . . . .
N1 C5 C9 N7 10.6(3) . . . .
N1 C5 C4 C3 1.3(3) . . . .
N1 C1 C6 N2 9.9(3) . . . .
N1 C1 C6 N4 -167.24(18) . . . .
C5 N1 C1 C2 -1.1(3) . . . .
C5 N1 C1 C6 175.44(17) . . . .
C5 C4 C3 C2 -0.3(3) . . . .
C9 N9 C11 N8 2.3(3) . . . .
C9 N9 C11 N11 -178.4(2) . . . .
C9 N7 C10 N8 5.0(3) . . . .
C9 N7 C10 N10 -174.9(2) . . . .
C9 C5 C4 C3 177.2(2) . . . .
C2 C1 C6 N2 -173.61(19) . . . .
C2 C1 C6 N4 9.2(3) . . . .
C1 N1 C5 C9 -176.93(17) . . . .
C1 N1 C5 C4 -0.6(3) . . . .
C1 C2 C3 C4 -1.3(3) . . . .
C10 N7 C9 N9 -5.5(3) . . . .
C10 N7 C9 C5 172.48(17) . . . .
C10 N8 C11 N9 -2.5(3) . . . .
C10 N8 C11 N11 178.1(2) . . . .
C4 C5 C9 N9 12.6(3) . . . .
C4 C5 C9 N7 -165.6(2) . . . .
C11 N9 C9 N7 2.2(3) . . . .
C11 N9 C9 C5 -175.80(18) . . . .
C11 N8 C10 N7 -1.4(3) . . . .
C11 N8 C10 N10 178.5(2) . . . .
C3 C2 C1 N1 2.1(3) . . . .
C3 C2 C1 C6 -174.13(19) . . . .
C7 N2 C6 N4 0.0(3) . . . .
C7 N2 C6 C1 -176.81(17) . . . .
C7 N3 C8 N4 -1.9(3) . . . .
C7 N3 C8 N6 177.9(2) . . . .
C6 N2 C7 N5 -176.5(2) . . . .
C6 N2 C7 N3 5.1(3) . . . .
C6 N4 C8 N6 -173.7(2) . . . .
C6 N4 C8 N3 6.2(3) . . . .
C8 N4 C6 N2 -5.1(3) . . . .
C8 N4 C6 C1 171.59(18) . . . .
C8 N3 C7 N2 -4.2(3) . . . .
C8 N3 C7 N5 177.4(2) . . . .

_cod_database_fobs_code 4519436
